data_7718587
loop_
_publ_author_name
'Paramanik, Krishnendu'
'Bandopadhyay, Nilaj'
'Sarkar, Gayetri'
'Ghosh, Sourav'
'Panda, Subhra Jyoti'
'Purohit, Chandra Shekhar'
'Ghosh, Prasanta'
'Biswas, Bhaskar'
'Das, Hari Sankar'

_publ_section_title
;
 Phenalenyl-based copper complex catalyzed direct biarylation of furan.
;
_journal_issue 20
_journal_name_full 'Dalton transactions (Cambridge, England : 2003)'
_journal_page_first 8045
_journal_page_last 8049
_journal_paper_doi 10.1039/d5dt00299k
_journal_volume 54
_journal_year 2025
_chemical_formula_moiety 'C23 H15 Cl Cu N2 O2'
_chemical_formula_sum 'C23 H15 Cl Cu N2 O2'
_chemical_formula_weight 450.36
_space_group_crystal_system monoclinic
_space_group_IT_number 14
_space_group_name_Hall '-P 2yn'
_space_group_name_H-M_alt 'P 1 21/n 1'
_atom_sites_solution_hydrogens geom
_audit_creation_date 2022-08-30
_audit_creation_method
;
Olex2 1.3
(compiled 2020.11.12 svn.r5f609507 for OlexSys, GUI svn.r6408)
;
_audit_update_record
;
2023-05-03 deposited with the CCDC.	2025-04-30 downloaded from the CCDC.
;
_cell_angle_alpha 90
_cell_angle_beta 94.589(3)
_cell_angle_gamma 90
_cell_formula_units_Z 4
_cell_length_a 8.4040(3)
_cell_length_b 13.2209(4)
_cell_length_c 16.2937(6)
_cell_measurement_reflns_used 11131
_cell_measurement_temperature 100.01(10)
_cell_measurement_theta_max 31.7730
_cell_measurement_theta_min 3.9260
_cell_volume 1804.56(11)
_computing_cell_refinement 'CrysAlisPro 1.171.42.52a (Rigaku OD, 2022)'
_computing_data_collection 'CrysAlisPro 1.171.42.52a (Rigaku OD, 2022)'
_computing_data_reduction 'CrysAlisPro 1.171.42.52a (Rigaku OD, 2022)'
_computing_molecular_graphics 'Olex2 1.3 (Dolomanov et al., 2009)'
_computing_publication_material 'Olex2 1.3 (Dolomanov et al., 2009)'
_computing_structure_refinement 'SHELXL 2019/2 (Sheldrick, 2015)'
_computing_structure_solution 'SHELXT  (Sheldrick, 2015)'
_diffrn_ambient_environment N~2~
_diffrn_ambient_temperature 100.01(10)
_diffrn_detector 'Hybrid Pixel Array Detector'
_diffrn_detector_area_resol_mean 5.8140
_diffrn_detector_type 'Pilatus 200K'
_diffrn_measured_fraction_theta_full 0.997
_diffrn_measured_fraction_theta_max 0.835
_diffrn_measurement_details
;
List of Runs (angles in degrees, time in seconds):

  # Type    Start    End  Width  t~exp~   \w     \q     \k     \f   Frames
#--------------------------------------------------------------------------
  1  \w      4.00  75.00   0.50    4.00    --    7.48  34.00 -50.00  142
  2  \w    -60.00   7.00   0.50    4.00    --    7.48 -34.00 152.00  134
  3  \w    -64.00 -38.00   0.50    4.00    --   -8.10 -34.00 152.00   52
  4  \w    -31.00  20.00   0.50    4.00    --   -8.10  77.00 -30.00  102
  5  \w    -30.00  -3.00   0.50    4.00    --   -8.10 -77.00 150.00   54
  6  \w    -30.00  15.00   0.50    4.00    --   -8.10 -77.00-120.00   90
  7  \w    -31.00  -6.00   0.50    4.00    --   -8.10  77.00   0.00   50
  8  \w    -33.00  15.00   0.50    4.00    --   -8.10 -77.00  30.00   96
;
_diffrn_measurement_device 'four-circle diffractometer'
_diffrn_measurement_device_type 'SuperNova, Dual, Cu at home/near, Pilatus 200K'
_diffrn_measurement_method '\w scans'
_diffrn_orient_matrix_type 'CrysAlisPro convention (1999,Acta A55,543-557)'
_diffrn_orient_matrix_UB_11 0.0692057000
_diffrn_orient_matrix_UB_12 0.0247514000
_diffrn_orient_matrix_UB_13 -0.0121228000
_diffrn_orient_matrix_UB_21 0.0281090000
_diffrn_orient_matrix_UB_22 -0.0464676000
_diffrn_orient_matrix_UB_23 -0.0150304000
_diffrn_orient_matrix_UB_31 -0.0398080000
_diffrn_orient_matrix_UB_32 0.0102270000
_diffrn_orient_matrix_UB_33 -0.0391705000
_diffrn_radiation_monochromator mirror
_diffrn_radiation_probe x-ray
_diffrn_radiation_type 'Mo K\a'
_diffrn_radiation_wavelength 0.71073
_diffrn_reflns_av_unetI/netI 0.0319
_diffrn_reflns_Laue_measured_fraction_full 0.997
_diffrn_reflns_Laue_measured_fraction_max 0.835
_diffrn_reflns_limit_h_max 12
_diffrn_reflns_limit_h_min -10
_diffrn_reflns_limit_k_max 19
_diffrn_reflns_limit_k_min -19
_diffrn_reflns_limit_l_max 23
_diffrn_reflns_limit_l_min -24
_diffrn_reflns_number 9291
_diffrn_reflns_point_group_measured_fraction_full 0.997
_diffrn_reflns_point_group_measured_fraction_max 0.835
_diffrn_reflns_theta_full 25.242
_diffrn_reflns_theta_max 31.942
_diffrn_reflns_theta_min 3.327
_diffrn_source 'micro-focus sealed X-ray tube'
_diffrn_source_type 'SuperNova (Mo) X-ray Source'
_exptl_absorpt_coefficient_mu 1.382
_exptl_absorpt_correction_T_max 1.00000
_exptl_absorpt_correction_T_min 0.77202
_exptl_absorpt_correction_type multi-scan
_exptl_absorpt_process_details
;
CrysAlisPro 1.171.42.52a (Rigaku Oxford Diffraction, 2022)
Empirical absorption correction using spherical harmonics,
implemented in SCALE3 ABSPACK scaling algorithm.
;
_exptl_crystal_colour 'clear dark green'
_exptl_crystal_colour_lustre clear
_exptl_crystal_colour_modifier dark
_exptl_crystal_colour_primary green
_exptl_crystal_density_diffrn 1.658
_exptl_crystal_description block
_exptl_crystal_F_000 916
_exptl_crystal_preparation 'As per the reaction scheme'
_exptl_crystal_recrystallization_method 'Slow evaporation'
_exptl_crystal_size_max 0.34
_exptl_crystal_size_mid 0.32
_exptl_crystal_size_min 0.26
_refine_diff_density_max 1.257
_refine_diff_density_min -0.811
_refine_diff_density_rms 0.117
_refine_ls_extinction_method none
_refine_ls_goodness_of_fit_ref 1.073
_refine_ls_hydrogen_treatment constr
_refine_ls_matrix_type full
_refine_ls_number_parameters 263
_refine_ls_number_reflns 9291
_refine_ls_number_restraints 0
_refine_ls_restrained_S_all 1.073
_refine_ls_R_factor_all 0.0663
_refine_ls_R_factor_gt 0.0546
_refine_ls_shift/su_max 0.001
_refine_ls_shift/su_mean 0.000
_refine_ls_structure_factor_coef Fsqd
_refine_ls_weighting_details 'w=1/[\s^2^(Fo^2^)+(0.1072P)^2^+0.5296P] where P=(Fo^2^+2Fc^2^)/3'
_refine_ls_weighting_scheme calc
_refine_ls_wR_factor_gt 0.1520
_refine_ls_wR_factor_ref 0.1607
_reflns_Friedel_coverage 0.000
_reflns_number_gt 7659
_reflns_number_total 9291
_reflns_threshold_expression 'I > 2\s(I)'
_cod_data_source_file d5dt00299k2.cif
_cod_data_source_block sjp-k2-cu_auto
_cod_depositor_comments 'Adding full bibliography for 7718585--7718588.cif.'
_cod_original_cell_volume 1804.57(10)
_cod_database_code 7718587
_shelx_shelxl_version_number 2019/2
_chemical_oxdiff_formula 'C H N O Cu Cl'
_chemical_oxdiff_usercomment 'DARK GREEN BLOCKS'
_shelx_space_group_comment
;
The symmetry employed for this shelxl refinement is uniquely defined
by the following loop, which should always be used as a source of
symmetry information in preference to the above space-group names.
They are only intended as comments.
;
_shelx_estimated_absorpt_t_max 0.715
_shelx_estimated_absorpt_t_min 0.651
_reflns_odcompleteness_completeness 99.57
_reflns_odcompleteness_iscentric 1
_reflns_odcompleteness_theta 28.22
_olex2_refinement_description
;
1. Twinned data refinement
 Scales: 0.6691(12)
 0.3309(12)
2. Fixed Uiso
 At 1.2 times of:
  All C(H) groups
3.a Aromatic/amide H refined with riding coordinates:
 C13(H13), C19(H19), C4(H4), C21(H21), C18(H18), C7(H7), C12(H12), C1(H1),
 C22(H22), C8(H8), C2(H2), C3(H3), C9(H9), C17(H17), C10(H10)
;
_olex2_submission_special_instructions 'No special instructions were received'
_oxdiff_exptl_absorpt_empirical_details
;
Empirical correction (ABSPACK) includes:
- Absorption correction using spherical harmonics
- Frame scaling
;
_oxdiff_exptl_absorpt_empirical_full_max 1.490
_oxdiff_exptl_absorpt_empirical_full_min 0.735

loop_
_space_group_symop_operation_xyz
'x, y, z'
'-x+1/2, y+1/2, -z+1/2'
'-x, -y, -z'
'x-1/2, -y-1/2, z-1/2'

loop_
_atom_site_label
_atom_site_type_symbol
_atom_site_fract_x
_atom_site_fract_y
_atom_site_fract_z
_atom_site_U_iso_or_equiv
_atom_site_adp_type
_atom_site_occupancy
_atom_site_site_symmetry_order
_atom_site_calc_flag
_atom_site_refinement_flags_posn
_atom_site_refinement_flags_adp
_atom_site_refinement_flags_occupancy
_atom_site_disorder_assembly
_atom_site_disorder_group
Cu1 Cu 0.43671(4) 0.71863(2) 0.48656(2) 0.01411(13) Uani 1 1 d . . . . .
Cl1 Cl 0.20047(8) 0.80315(5) 0.41224(4) 0.01696(16) Uani 1 1 d . . . . .
O2 O 0.4762(2) 0.62843(16) 0.39888(12) 0.0168(4) Uani 1 1 d . . . . .
O1 O 0.3251(2) 0.61762(15) 0.54450(12) 0.0158(4) Uani 1 1 d . . . . .
N1 N 0.4637(3) 0.80754(19) 0.58690(15) 0.0161(5) Uani 1 1 d . . . . .
N2 N 0.5998(3) 0.81609(19) 0.44942(16) 0.0159(5) Uani 1 1 d . . . . .
C6 C 0.6435(3) 0.8908(2) 0.50312(18) 0.0172(6) Uani 1 1 d . . . . .
C20 C 0.2512(3) 0.3606(2) 0.32944(17) 0.0156(5) Uani 1 1 d . . . . .
C13 C 0.0998(3) 0.3888(2) 0.53822(17) 0.0159(5) Uani 1 1 d . . . . .
H13 H 0.034004 0.353185 0.573179 0.019 Uiso 1 1 calc R U . . .
C19 C 0.1698(4) 0.2733(2) 0.30099(19) 0.0184(6) Uani 1 1 d . . . . .
H19 H 0.186712 0.246711 0.248235 0.022 Uiso 1 1 calc R U . . .
C5 C 0.5644(3) 0.8862(2) 0.58115(18) 0.0165(5) Uani 1 1 d . . . . .
C4 C 0.5928(4) 0.9550(2) 0.64512(19) 0.0205(6) Uani 1 1 d . . . . .
H4 H 0.662049 1.010959 0.639695 0.025 Uiso 1 1 calc R U . . .
C21 C 0.3638(3) 0.4093(2) 0.28120(17) 0.0157(5) Uani 1 1 d . . . . .
H21 H 0.386958 0.380415 0.230143 0.019 Uiso 1 1 calc R U . . .
C18 C 0.0646(4) 0.2258(2) 0.3497(2) 0.0200(6) Uani 1 1 d . . . . .
H18 H 0.007756 0.167661 0.329554 0.024 Uiso 1 1 calc R U . . .
C11 C 0.2697(3) 0.5337(2) 0.51438(16) 0.0133(5) Uani 1 1 d . . . . .
C7 C 0.7539(4) 0.9636(2) 0.4855(2) 0.0204(6) Uani 1 1 d . . . . .
H7 H 0.781645 1.016459 0.523458 0.025 Uiso 1 1 calc R U . . .
C23 C 0.4056(3) 0.5443(2) 0.38313(17) 0.0141(5) Uani 1 1 d . . . . .
C14 C 0.1200(3) 0.3500(2) 0.45737(17) 0.0150(5) Uani 1 1 d . . . . .
C12 C 0.1724(4) 0.4748(2) 0.56551(17) 0.0155(5) Uani 1 1 d . . . . .
H12 H 0.158991 0.497134 0.619934 0.019 Uiso 1 1 calc R U . . .
C1 C 0.3903(4) 0.7942(2) 0.65587(19) 0.0187(6) Uani 1 1 d . . . . .
H1 H 0.318747 0.738979 0.659285 0.022 Uiso 1 1 calc R U . . .
C15 C 0.2243(3) 0.4022(2) 0.40748(17) 0.0136(5) Uani 1 1 d . . . . .
C22 C 0.4376(3) 0.4957(2) 0.30691(17) 0.0170(6) Uani 1 1 d . . . . .
H22 H 0.513023 0.525394 0.273767 0.020 Uiso 1 1 calc R U . . .
C8 C 0.8229(4) 0.9579(2) 0.4117(2) 0.0225(6) Uani 1 1 d . . . . .
H8 H 0.900787 1.006251 0.398776 0.027 Uiso 1 1 calc R U . . .
C2 C 0.4162(4) 0.8590(2) 0.72277(18) 0.0224(6) Uani 1 1 d . . . . .
H2 H 0.364452 0.847705 0.771697 0.027 Uiso 1 1 calc R U . . .
C3 C 0.5182(4) 0.9402(3) 0.71705(19) 0.0233(6) Uani 1 1 d . . . . .
H3 H 0.537046 0.985540 0.762010 0.028 Uiso 1 1 calc R U . . .
C9 C 0.7783(4) 0.8813(2) 0.3563(2) 0.0235(6) Uani 1 1 d . . . . .
H9 H 0.824480 0.876529 0.305109 0.028 Uiso 1 1 calc R U . . .
C17 C 0.0413(4) 0.2624(2) 0.42776(19) 0.0189(6) Uani 1 1 d . . . . .
H17 H -0.028438 0.227789 0.461260 0.023 Uiso 1 1 calc R U . . .
C16 C 0.2993(3) 0.4949(2) 0.43479(16) 0.0132(5) Uani 1 1 d . . . . .
C10 C 0.6650(4) 0.8121(2) 0.37741(19) 0.0192(6) Uani 1 1 d . . . . .
H10 H 0.632571 0.760111 0.339448 0.023 Uiso 1 1 calc R U . . .

loop_
_atom_site_aniso_label
_atom_site_aniso_U_11
_atom_site_aniso_U_22
_atom_site_aniso_U_33
_atom_site_aniso_U_23
_atom_site_aniso_U_13
_atom_site_aniso_U_12
Cu1 0.0152(2) 0.01377(19) 0.0135(2) -0.00080(11) 0.00208(13) -0.00202(12)
Cl1 0.0165(3) 0.0189(3) 0.0154(3) 0.0030(2) 0.0005(2) -0.0003(2)
O2 0.0168(10) 0.0172(10) 0.0166(10) -0.0013(7) 0.0039(7) -0.0016(8)
O1 0.0186(10) 0.0146(9) 0.0142(9) -0.0002(7) 0.0017(7) -0.0012(8)
N1 0.0161(12) 0.0162(11) 0.0157(12) 0.0010(9) 0.0001(9) -0.0001(9)
N2 0.0120(11) 0.0156(11) 0.0204(12) 0.0005(9) 0.0017(9) -0.0012(9)
C6 0.0134(13) 0.0193(14) 0.0184(14) 0.0006(10) -0.0006(10) 0.0006(11)
C20 0.0146(13) 0.0146(12) 0.0173(13) -0.0002(10) -0.0006(10) 0.0032(10)
C13 0.0150(13) 0.0163(13) 0.0168(13) 0.0032(10) 0.0029(10) 0.0012(10)
C19 0.0206(15) 0.0184(14) 0.0164(14) -0.0021(10) 0.0020(11) 0.0024(11)
C5 0.0133(13) 0.0181(13) 0.0176(13) 0.0004(10) -0.0023(10) 0.0001(10)
C4 0.0195(15) 0.0198(14) 0.0218(15) -0.0026(11) -0.0005(11) -0.0040(12)
C21 0.0171(13) 0.0173(13) 0.0126(12) -0.0002(10) 0.0008(10) 0.0023(11)
C18 0.0221(16) 0.0154(13) 0.0227(15) -0.0025(10) 0.0024(12) -0.0043(11)
C11 0.0124(12) 0.0134(12) 0.0137(12) 0.0003(9) -0.0016(9) 0.0012(10)
C7 0.0196(15) 0.0165(14) 0.0249(15) -0.0001(11) 0.0004(12) -0.0033(12)
C23 0.0142(13) 0.0143(12) 0.0136(12) 0.0014(9) -0.0004(9) 0.0005(10)
C14 0.0131(13) 0.0153(13) 0.0164(13) 0.0016(10) 0.0006(10) 0.0022(10)
C12 0.0151(13) 0.0184(13) 0.0130(12) 0.0016(10) 0.0022(10) 0.0010(10)
C1 0.0194(15) 0.0179(13) 0.0189(14) -0.0006(10) 0.0017(11) -0.0038(11)
C15 0.0123(12) 0.0136(12) 0.0145(12) 0.0012(9) -0.0008(9) 0.0008(10)
C22 0.0160(14) 0.0200(14) 0.0152(13) 0.0004(10) 0.0023(10) 0.0011(11)
C8 0.0174(14) 0.0212(14) 0.0291(16) 0.0034(12) 0.0027(12) -0.0039(12)
C2 0.0268(16) 0.0245(15) 0.0160(14) -0.0029(11) 0.0031(11) -0.0042(13)
C3 0.0267(16) 0.0240(15) 0.0190(14) -0.0064(12) 0.0007(12) -0.0043(13)
C9 0.0216(16) 0.0250(15) 0.0252(16) 0.0026(12) 0.0097(12) -0.0007(13)
C17 0.0178(15) 0.0170(13) 0.0222(15) 0.0016(11) 0.0034(11) -0.0007(11)
C16 0.0126(13) 0.0138(12) 0.0132(12) 0.0007(9) 0.0009(9) 0.0010(9)
C10 0.0182(14) 0.0188(14) 0.0208(15) -0.0008(11) 0.0037(11) 0.0000(11)

loop_
_atom_type_symbol
_atom_type_description
_atom_type_scat_dispersion_real
_atom_type_scat_dispersion_imag
_atom_type_scat_source
C C 0.0033 0.0016 'International Tables Vol C Tables 4.2.6.8 and 6.1.1.4'
H H 0.0000 0.0000 'International Tables Vol C Tables 4.2.6.8 and 6.1.1.4'
Cl Cl 0.1484 0.1585 'International Tables Vol C Tables 4.2.6.8 and 6.1.1.4'
Cu Cu 0.3201 1.2651 'International Tables Vol C Tables 4.2.6.8 and 6.1.1.4'
N N 0.0061 0.0033 'International Tables Vol C Tables 4.2.6.8 and 6.1.1.4'
O O 0.0106 0.0060 'International Tables Vol C Tables 4.2.6.8 and 6.1.1.4'

loop_
_geom_angle_atom_site_label_1
_geom_angle_atom_site_label_2
_geom_angle_atom_site_label_3
_geom_angle
_geom_angle_site_symmetry_1
_geom_angle_site_symmetry_3
_geom_angle_publ_flag
O2 Cu1 Cl1 95.47(7) . . ?
O2 Cu1 O1 93.11(9) . . ?
O2 Cu1 N1 163.26(10) . . ?
O2 Cu1 N2 90.67(10) . . ?
O1 Cu1 Cl1 98.54(6) . . ?
O1 Cu1 N1 91.97(9) . . ?
O1 Cu1 N2 164.71(10) . . ?
N1 Cu1 Cl1 99.54(7) . . ?
N2 Cu1 Cl1 95.84(7) . . ?
N2 Cu1 N1 80.49(10) . . ?
C23 O2 Cu1 126.05(18) . . ?
C11 O1 Cu1 126.03(18) . . ?
C5 N1 Cu1 115.12(19) . . ?
C1 N1 Cu1 125.2(2) . . ?
C1 N1 C5 119.7(3) . . ?
C6 N2 Cu1 115.50(19) . . ?
C10 N2 Cu1 125.2(2) . . ?
C10 N2 C6 119.2(3) . . ?
N2 C6 C5 114.1(2) . . ?
N2 C6 C7 121.8(3) . . ?
C7 C6 C5 124.2(3) . . ?
C19 C20 C21 121.1(3) . . ?
C19 C20 C15 120.5(3) . . ?
C15 C20 C21 118.5(3) . . ?
C14 C13 H13 119.3 . . ?
C12 C13 H13 119.3 . . ?
C12 C13 C14 121.3(3) . . ?
C20 C19 H19 120.0 . . ?
C18 C19 C20 120.0(3) . . ?
C18 C19 H19 120.0 . . ?
N1 C5 C6 114.8(2) . . ?
N1 C5 C4 121.6(3) . . ?
C4 C5 C6 123.6(3) . . ?
C5 C4 H4 120.7 . . ?
C3 C4 C5 118.7(3) . . ?
C3 C4 H4 120.7 . . ?
C20 C21 H21 119.4 . . ?
C22 C21 C20 121.2(3) . . ?
C22 C21 H21 119.4 . . ?
C19 C18 H18 119.7 . . ?
C19 C18 C17 120.7(3) . . ?
C17 C18 H18 119.7 . . ?
O1 C11 C12 116.8(2) . . ?
O1 C11 C16 124.8(3) . . ?
C16 C11 C12 118.4(3) . . ?
C6 C7 H7 120.7 . . ?
C8 C7 C6 118.7(3) . . ?
C8 C7 H7 120.7 . . ?
O2 C23 C22 116.4(3) . . ?
O2 C23 C16 125.5(3) . . ?
C16 C23 C22 118.1(3) . . ?
C15 C14 C13 118.3(3) . . ?
C17 C14 C13 121.6(3) . . ?
C17 C14 C15 120.1(3) . . ?
C13 C12 C11 121.8(3) . . ?
C13 C12 H12 119.1 . . ?
C11 C12 H12 119.1 . . ?
N1 C1 H1 119.2 . . ?
N1 C1 C2 121.6(3) . . ?
C2 C1 H1 119.2 . . ?
C20 C15 C14 118.2(3) . . ?
C20 C15 C16 120.8(3) . . ?
C14 C15 C16 120.9(3) . . ?
C21 C22 C23 122.1(3) . . ?
C21 C22 H22 119.0 . . ?
C23 C22 H22 119.0 . . ?
C7 C8 H8 120.1 . . ?
C7 C8 C9 119.7(3) . . ?
C9 C8 H8 120.1 . . ?
C1 C2 H2 120.5 . . ?
C3 C2 C1 119.0(3) . . ?
C3 C2 H2 120.5 . . ?
C4 C3 H3 120.3 . . ?
C2 C3 C4 119.4(3) . . ?
C2 C3 H3 120.3 . . ?
C8 C9 H9 120.8 . . ?
C10 C9 C8 118.5(3) . . ?
C10 C9 H9 120.8 . . ?
C18 C17 C14 120.4(3) . . ?
C18 C17 H17 119.8 . . ?
C14 C17 H17 119.8 . . ?
C23 C16 C11 121.9(2) . . ?
C15 C16 C11 118.9(2) . . ?
C15 C16 C23 119.1(2) . . ?
N2 C10 C9 122.1(3) . . ?
N2 C10 H10 119.0 . . ?
C9 C10 H10 119.0 . . ?

loop_
_geom_bond_atom_site_label_1
_geom_bond_atom_site_label_2
_geom_bond_distance
_geom_bond_site_symmetry_2
_geom_bond_publ_flag
Cu1 Cl1 2.5043(8) . ?
Cu1 O2 1.910(2) . ?
Cu1 O1 1.922(2) . ?
Cu1 N1 2.012(3) . ?
Cu1 N2 2.010(2) . ?
O2 C23 1.277(3) . ?
O1 C11 1.285(3) . ?
N1 C5 1.348(4) . ?
N1 C1 1.336(4) . ?
N2 C6 1.351(4) . ?
N2 C10 1.335(4) . ?
C6 C5 1.483(4) . ?
C6 C7 1.383(4) . ?
C20 C19 1.401(4) . ?
C20 C21 1.431(4) . ?
C20 C15 1.420(4) . ?
C13 H13 0.9500 . ?
C13 C14 1.436(4) . ?
C13 C12 1.348(4) . ?
C19 H19 0.9500 . ?
C19 C18 1.385(5) . ?
C5 C4 1.390(4) . ?
C4 H4 0.9500 . ?
C4 C3 1.387(4) . ?
C21 H21 0.9500 . ?
C21 C22 1.350(4) . ?
C18 H18 0.9500 . ?
C18 C17 1.389(5) . ?
C11 C12 1.442(4) . ?
C11 C16 1.435(4) . ?
C7 H7 0.9500 . ?
C7 C8 1.378(4) . ?
C23 C22 1.443(4) . ?
C23 C16 1.433(4) . ?
C14 C15 1.421(4) . ?
C14 C17 1.400(4) . ?
C12 H12 0.9500 . ?
C1 H1 0.9500 . ?
C1 C2 1.390(4) . ?
C15 C16 1.432(4) . ?
C22 H22 0.9500 . ?
C8 H8 0.9500 . ?
C8 C9 1.388(5) . ?
C2 H2 0.9500 . ?
C2 C3 1.381(5) . ?
C3 H3 0.9500 . ?
C9 H9 0.9500 . ?
C9 C10 1.384(4) . ?
C17 H17 0.9500 . ?
C10 H10 0.9500 . ?

loop_
_geom_torsion_atom_site_label_1
_geom_torsion_atom_site_label_2
_geom_torsion_atom_site_label_3
_geom_torsion_atom_site_label_4
_geom_torsion
_geom_torsion_site_symmetry_1
_geom_torsion_site_symmetry_2
_geom_torsion_site_symmetry_3
_geom_torsion_site_symmetry_4
_geom_torsion_publ_flag
Cu1 O2 C23 C22 171.18(19) . . . . ?
Cu1 O2 C23 C16 -9.2(4) . . . . ?
Cu1 O1 C11 C12 -172.36(19) . . . . ?
Cu1 O1 C11 C16 8.4(4) . . . . ?
Cu1 N1 C5 C6 -2.6(3) . . . . ?
Cu1 N1 C5 C4 179.0(2) . . . . ?
Cu1 N1 C1 C2 179.7(2) . . . . ?
Cu1 N2 C6 C5 1.0(3) . . . . ?
Cu1 N2 C6 C7 -179.6(2) . . . . ?
Cu1 N2 C10 C9 -179.2(2) . . . . ?
O2 C23 C22 C21 -176.4(3) . . . . ?
O2 C23 C16 C11 -4.3(4) . . . . ?
O2 C23 C16 C15 177.8(3) . . . . ?
O1 C11 C12 C13 175.7(3) . . . . ?
O1 C11 C16 C23 4.7(4) . . . . ?
O1 C11 C16 C15 -177.4(2) . . . . ?
N1 C5 C4 C3 1.6(5) . . . . ?
N1 C1 C2 C3 1.1(5) . . . . ?
N2 C6 C5 N1 1.1(4) . . . . ?
N2 C6 C5 C4 179.4(3) . . . . ?
N2 C6 C7 C8 -1.3(5) . . . . ?
C6 N2 C10 C9 1.1(4) . . . . ?
C6 C5 C4 C3 -176.7(3) . . . . ?
C6 C7 C8 C9 1.4(5) . . . . ?
C20 C19 C18 C17 -1.5(5) . . . . ?
C20 C21 C22 C23 -1.1(4) . . . . ?
C20 C15 C16 C11 -179.5(2) . . . . ?
C20 C15 C16 C23 -1.5(4) . . . . ?
C13 C14 C15 C20 176.5(2) . . . . ?
C13 C14 C15 C16 -4.0(4) . . . . ?
C13 C14 C17 C18 -179.2(3) . . . . ?
C19 C20 C21 C22 177.3(3) . . . . ?
C19 C20 C15 C14 3.4(4) . . . . ?
C19 C20 C15 C16 -176.0(3) . . . . ?
C19 C18 C17 C14 2.1(5) . . . . ?
C5 N1 C1 C2 -0.6(4) . . . . ?
C5 C6 C7 C8 178.0(3) . . . . ?
C5 C4 C3 C2 -1.0(5) . . . . ?
C21 C20 C19 C18 178.2(3) . . . . ?
C21 C20 C15 C14 -176.1(3) . . . . ?
C21 C20 C15 C16 4.4(4) . . . . ?
C7 C6 C5 N1 -178.3(3) . . . . ?
C7 C6 C5 C4 0.1(5) . . . . ?
C7 C8 C9 C10 -0.2(5) . . . . ?
C14 C13 C12 C11 1.9(4) . . . . ?
C14 C15 C16 C11 1.0(4) . . . . ?
C14 C15 C16 C23 179.0(2) . . . . ?
C12 C13 C14 C15 2.6(4) . . . . ?
C12 C13 C14 C17 -178.1(3) . . . . ?
C12 C11 C16 C23 -174.6(3) . . . . ?
C12 C11 C16 C15 3.4(4) . . . . ?
C1 N1 C5 C6 177.6(3) . . . . ?
C1 N1 C5 C4 -0.8(4) . . . . ?
C1 C2 C3 C4 -0.3(5) . . . . ?
C15 C20 C19 C18 -1.3(4) . . . . ?
C15 C20 C21 C22 -3.2(4) . . . . ?
C15 C14 C17 C18 0.1(4) . . . . ?
C22 C23 C16 C11 175.3(3) . . . . ?
C22 C23 C16 C15 -2.7(4) . . . . ?
C8 C9 C10 N2 -1.0(5) . . . . ?
C17 C14 C15 C20 -2.8(4) . . . . ?
C17 C14 C15 C16 176.6(3) . . . . ?
C16 C11 C12 C13 -4.9(4) . . . . ?
C16 C23 C22 C21 4.0(4) . . . . ?
C10 N2 C6 C5 -179.3(3) . . . . ?
C10 N2 C6 C7 0.1(4) . . . . ?

loop_
_twin_individual_id
_twin_individual_mass_fraction_refined
1 0.6691(12)
2 0.3309(12)
